data_4029907
loop_
_publ_author_name
'Li, Yanbang'
'Gan, Liangbing'

_publ_section_title
;
 Selective Addition of Secondary Amines to C60: Formation of Penta- and
 Hexaamino[60]fullerenes.
;
_journal_issue 18
_journal_name_full 'The Journal of organic chemistry'
_journal_page_first 8912
_journal_page_last 8916
_journal_paper_doi 10.1021/jo5015867
_journal_volume 79
_journal_year 2014
_chemical_formula_moiety 'C90 H61 N5 O'
_chemical_formula_sum 'C90 H61 N5 O'
_chemical_formula_weight 1228.44
_chemical_name_systematic
; 
 ? 
;
_space_group_IT_number 2
_symmetry_cell_setting triclinic
_symmetry_space_group_name_Hall '-P 1'
_symmetry_space_group_name_H-M 'P -1'
_atom_sites_solution_hydrogens geom
_atom_sites_solution_primary direct
_atom_sites_solution_secondary difmap
_audit_creation_method SHELXL-97
_cell_angle_alpha 80.480(15)
_cell_angle_beta 78.540(14)
_cell_angle_gamma 61.550(12)
_cell_formula_units_Z 2
_cell_length_a 14.686(3)
_cell_length_b 14.693(3)
_cell_length_c 19.515(5)
_cell_measurement_reflns_used 11252
_cell_measurement_temperature 173(2)
_cell_measurement_theta_max 27.47
_cell_measurement_theta_min 1.77
_cell_volume 3616.4(15)
_computing_cell_refinement 'CrystalClear (Rigaku Inc., 2007)'
_computing_data_collection 'CrystalClear (Rigaku Inc., 2007)'
_computing_data_reduction 'CrystalClear (Rigaku Inc., 2007)'
_computing_molecular_graphics 'Olex2 ver 1.1'
_computing_publication_material 'SHELX97 (Sheldrick, 2008)'
_computing_structure_refinement 'Olex2 ver 1.1'
_computing_structure_solution 'SHELXS-97 (Sheldrick, 2008)'
_diffrn_ambient_temperature 173(2)
_diffrn_measured_fraction_theta_full 0.994
_diffrn_measured_fraction_theta_max 0.994
_diffrn_measurement_device_type 'Saturn724+ CCD'
_diffrn_measurement_method '\w scans at fixed \c = 45\%'
_diffrn_radiation_monochromator graphite
_diffrn_radiation_source 'sealed tube'
_diffrn_radiation_type MoK\a
_diffrn_radiation_wavelength 0.71073
_diffrn_reflns_av_R_equivalents 0.0643
_diffrn_reflns_av_sigmaI/netI 0.1005
_diffrn_reflns_limit_h_max 17
_diffrn_reflns_limit_h_min -17
_diffrn_reflns_limit_k_max 17
_diffrn_reflns_limit_k_min -17
_diffrn_reflns_limit_l_max 23
_diffrn_reflns_limit_l_min -23
_diffrn_reflns_number 26966
_diffrn_reflns_theta_full 25.00
_diffrn_reflns_theta_max 25.00
_diffrn_reflns_theta_min 1.58
_exptl_absorpt_coefficient_mu 0.067
_exptl_absorpt_correction_T_max 1.0000
_exptl_absorpt_correction_T_min 0.6172
_exptl_absorpt_correction_type multi-scan
_exptl_absorpt_process_details 'CrystalClear (Rigaku Inc., 2007)'
_exptl_crystal_colour red
_exptl_crystal_density_diffrn 1.128
_exptl_crystal_density_method 'not measured'
_exptl_crystal_description block
_exptl_crystal_F_000 1288
_exptl_crystal_size_max 0.23
_exptl_crystal_size_mid 0.21
_exptl_crystal_size_min 0.16
_refine_diff_density_max 0.948
_refine_diff_density_min -0.644
_refine_diff_density_rms 0.124
_refine_ls_extinction_method none
_refine_ls_goodness_of_fit_ref 1.415
_refine_ls_hydrogen_treatment constr
_refine_ls_matrix_type full
_refine_ls_number_parameters 876
_refine_ls_number_reflns 12669
_refine_ls_number_restraints 843
_refine_ls_restrained_S_all 1.402
_refine_ls_R_factor_all 0.1627
_refine_ls_R_factor_gt 0.1172
_refine_ls_shift/su_max 0.001
_refine_ls_shift/su_mean 0.000
_refine_ls_structure_factor_coef Fsqd
_refine_ls_weighting_details 'calc w=1/[\s^2^(Fo^2^)+(0.1000P)^2^+0.0000P] where P=(Fo^2^+2Fc^2^)/3'
_refine_ls_weighting_scheme calc
_refine_ls_wR_factor_gt 0.2798
_refine_ls_wR_factor_ref 0.3003
_reflns_number_gt 6838
_reflns_number_total 12669
_reflns_threshold_expression >2sigma(I)
_cod_data_source_file jo5015867_si_002.cif
_cod_data_source_block sa2985
_cod_depositor_comments 'Adding full bibliography for 4029907--4029908.cif.'
_cod_original_sg_symbol_H-M P-1
_cod_database_code 4029907

loop_
_symmetry_equiv_pos_as_xyz
'x, y, z'
'-x, -y, -z'

loop_
_atom_site_label
_atom_site_type_symbol
_atom_site_fract_x
_atom_site_fract_y
_atom_site_fract_z
_atom_site_U_iso_or_equiv
_atom_site_adp_type
_atom_site_occupancy
_atom_site_symmetry_multiplicity
_atom_site_calc_flag
_atom_site_refinement_flags
_atom_site_disorder_assembly
_atom_site_disorder_group
N1 N 0.3861(3) 0.3541(3) 0.55547(18) 0.0354(9) Uani 1 1 d U . .
N2 N 0.2808(3) 0.1273(3) 0.6015(2) 0.0369(9) Uani 1 1 d U A .
N3 N -0.0122(3) 0.2506(3) 0.7309(2) 0.0405(10) Uani 1 1 d U . .
N4 N -0.0895(3) 0.5628(3) 0.7659(2) 0.0400(10) Uani 1 1 d U . .
N5 N 0.1613(3) 0.6255(3) 0.6557(2) 0.0391(9) Uani 1 1 d U . .
C1 C 0.3302(5) 0.4609(5) 0.5289(3) 0.0714(19) Uani 1 1 d U . .
H1A H 0.3608 0.5023 0.5411 0.086 Uiso 1 1 calc R . .
H1B H 0.2560 0.4901 0.5505 0.086 Uiso 1 1 calc R . .
C2 C 0.3374(5) 0.4664(6) 0.4480(3) 0.086(2) Uani 1 1 d U . .
H2A H 0.2937 0.5384 0.4296 0.103 Uiso 1 1 calc R . .
H2B H 0.3118 0.4208 0.4355 0.103 Uiso 1 1 calc R . .
C3 C 0.4541(4) 0.4302(4) 0.4156(3) 0.0499(13) Uani 1 1 d U . .
H3 H 0.4789 0.4760 0.4298 0.060 Uiso 1 1 calc R . .
C4 C 0.5098(5) 0.3256(5) 0.4486(3) 0.0693(18) Uani 1 1 d U . .
H4A H 0.5853 0.2991 0.4310 0.083 Uiso 1 1 calc R . .
H4B H 0.4863 0.2802 0.4331 0.083 Uiso 1 1 calc R . .
C5 C 0.4963(4) 0.3152(5) 0.5287(3) 0.0534(14) Uani 1 1 d U . .
H5A H 0.5353 0.2415 0.5460 0.064 Uiso 1 1 calc R . .
H5B H 0.5246 0.3555 0.5455 0.064 Uiso 1 1 calc R . .
C6 C 0.4646(5) 0.4388(5) 0.3360(3) 0.0609(16) Uani 1 1 d U . .
H6A H 0.4000 0.4952 0.3205 0.091 Uiso 1 1 calc R . .
H6B H 0.4773 0.3733 0.3203 0.091 Uiso 1 1 calc R . .
H6C H 0.5233 0.4536 0.3159 0.091 Uiso 1 1 calc R . .
C7 C 0.3024(6) 0.1763(5) 0.5358(3) 0.0701(18) Uani 1 1 d U . .
H7A H 0.3782 0.1557 0.5264 0.084 Uiso 1 1 calc R . .
H7B H 0.2647 0.2525 0.5386 0.084 Uiso 1 1 calc R . .
C8 C 0.2728(6) 0.1510(5) 0.4773(3) 0.0743(19) Uani 1 1 d U . .
H8A H 0.2907 0.1873 0.4335 0.089 Uiso 1 1 calc R . .
H8B H 0.1961 0.1764 0.4847 0.089 Uiso 1 1 calc R . .
C9 C 0.3282(5) 0.0327(5) 0.4692(3) 0.0588(15) Uani 1 1 d U . .
H9 H 0.4049 0.0101 0.4575 0.071 Uiso 1 1 calc R . .
C10 C 0.3104(6) -0.0185(4) 0.5388(3) 0.0658(16) Uani 1 1 d U . .
H10A H 0.3531 -0.0945 0.5371 0.079 Uiso 1 1 calc R . .
H10B H 0.2360 -0.0033 0.5489 0.079 Uiso 1 1 calc R . .
C11 C 0.3374(5) 0.0156(4) 0.5994(3) 0.0604(16) Uani 1 1 d U . .
H11A H 0.3191 -0.0181 0.6445 0.073 Uiso 1 1 calc R . .
H11B H 0.4135 -0.0070 0.5930 0.073 Uiso 1 1 calc R . .
C12 C 0.2942(5) 0.0060(5) 0.4101(3) 0.0644(17) Uani 1 1 d U . .
H12A H 0.2180 0.0448 0.4125 0.097 Uiso 1 1 calc R . .
H12B H 0.3157 -0.0686 0.4145 0.097 Uiso 1 1 calc R . .
H12C H 0.3269 0.0248 0.3649 0.097 Uiso 1 1 calc R . .
C13 C 0.0197(5) 0.2082(7) 0.6638(3) 0.083(2) Uani 1 1 d U . .
H13A H 0.0671 0.1328 0.6697 0.100 Uiso 1 1 calc R . .
H13B H 0.0591 0.2412 0.6320 0.100 Uiso 1 1 calc R . .
C14 C -0.0715(5) 0.2248(7) 0.6308(3) 0.085(2) Uani 1 1 d U . .
H14A H -0.0454 0.1890 0.5870 0.102 Uiso 1 1 calc R . .
H14B H -0.1133 0.2999 0.6183 0.102 Uiso 1 1 calc R . .
C15 C -0.1406(5) 0.1843(5) 0.6792(3) 0.0637(17) Uani 1 1 d U . .
H15 H -0.0991 0.1071 0.6865 0.076 Uiso 1 1 calc R . .
C16 C -0.1687(5) 0.2264(6) 0.7474(3) 0.0739(19) Uani 1 1 d U . .
H16A H -0.2047 0.1914 0.7809 0.089 Uiso 1 1 calc R . .
H16B H -0.2181 0.3013 0.7427 0.089 Uiso 1 1 calc R . .
C17 C -0.0730(5) 0.2119(6) 0.7770(3) 0.0695(18) Uani 1 1 d U . .
H17A H -0.0970 0.2472 0.8209 0.083 Uiso 1 1 calc R . .
H17B H -0.0294 0.1369 0.7889 0.083 Uiso 1 1 calc R . .
C18 C -0.2355(5) 0.2075(6) 0.6442(3) 0.0697(18) Uani 1 1 d U . .
H18A H -0.2775 0.2828 0.6361 0.104 Uiso 1 1 calc R . .
H18B H -0.2782 0.1782 0.6749 0.104 Uiso 1 1 calc R . .
H18C H -0.2111 0.1762 0.5992 0.104 Uiso 1 1 calc R . .
C19 C -0.1414(5) 0.5299(5) 0.7268(4) 0.082(2) Uani 1 1 d U . .
H19A H -0.1628 0.4804 0.7571 0.099 Uiso 1 1 calc R . .
H19B H -0.0922 0.4937 0.6861 0.099 Uiso 1 1 calc R . .
C20 C -0.2351(5) 0.6204(5) 0.7016(4) 0.088(2) Uani 1 1 d U . .
H20A H -0.2709 0.5947 0.6777 0.105 Uiso 1 1 calc R . .
H20B H -0.2119 0.6647 0.6665 0.105 Uiso 1 1 calc R . .
C21 C -0.3130(4) 0.6865(4) 0.7594(4) 0.0634(16) Uani 1 1 d U . .
H21 H -0.3388 0.6429 0.7943 0.076 Uiso 1 1 calc R . .
C22 C -0.2509(5) 0.7182(5) 0.7936(4) 0.076(2) Uani 1 1 d U . .
H22A H -0.2965 0.7604 0.8329 0.091 Uiso 1 1 calc R . .
H22B H -0.2261 0.7619 0.7592 0.091 Uiso 1 1 calc R . .
C23 C -0.1562(5) 0.6237(5) 0.8216(3) 0.084(2) Uani 1 1 d U . .
H23A H -0.1173 0.6476 0.8438 0.100 Uiso 1 1 calc R . .
H23B H -0.1806 0.5811 0.8575 0.100 Uiso 1 1 calc R . .
C24 C -0.4055(4) 0.7783(4) 0.7292(4) 0.0702(19) Uani 1 1 d U . .
H24A H -0.4395 0.7527 0.7044 0.105 Uiso 1 1 calc R . .
H24B H -0.3808 0.8226 0.6965 0.105 Uiso 1 1 calc R . .
H24C H -0.4557 0.8185 0.7674 0.105 Uiso 1 1 calc R . .
C25 C 0.0543(5) 0.6785(5) 0.6522(4) 0.0752(19) Uani 1 1 d DU . .
H25A H 0.0175 0.7133 0.6960 0.090 Uiso 1 1 calc R . .
H25B H 0.0291 0.6280 0.6489 0.090 Uiso 1 1 calc R . .
C26 C 0.0273(6) 0.7595(5) 0.5898(4) 0.095(2) Uani 1 1 d DU . .
H26A H -0.0490 0.7936 0.5881 0.114 Uiso 1 1 calc R . .
H26B H 0.0638 0.7259 0.5456 0.114 Uiso 1 1 calc R . .
C27 C 0.0622(6) 0.8412(5) 0.5984(5) 0.099(2) Uani 1 1 d DU . .
H27 H 0.0287 0.8652 0.6462 0.119 Uiso 1 1 calc R . .
C28 C 0.1806(5) 0.7805(5) 0.6029(4) 0.085(2) Uani 1 1 d DU . .
H28A H 0.2185 0.7496 0.5580 0.102 Uiso 1 1 calc R . .
H28B H 0.2062 0.8287 0.6109 0.102 Uiso 1 1 calc R . .
C29 C 0.2029(5) 0.6944(4) 0.6627(3) 0.0612(15) Uani 1 1 d DU . .
H29A H 0.2794 0.6540 0.6629 0.073 Uiso 1 1 calc R . .
H29B H 0.1713 0.7260 0.7080 0.073 Uiso 1 1 calc R . .
C30 C 0.0348(9) 0.9383(8) 0.5504(6) 0.168(5) Uani 1 1 d DU . .
H30A H 0.0730 0.9208 0.5034 0.253 Uiso 1 1 calc R . .
H30B H 0.0541 0.9845 0.5682 0.253 Uiso 1 1 calc R . .
H30C H -0.0406 0.9734 0.5482 0.253 Uiso 1 1 calc R . .
C31 C 0.0125(4) 0.4800(4) 0.7851(2) 0.0409(12) Uani 1 1 d U . .
C32 C 0.0121(4) 0.3949(4) 0.8438(2) 0.0398(11) Uani 1 1 d U . .
C33 C 0.0294(4) 0.4166(4) 0.9076(2) 0.0407(12) Uani 1 1 d U A .
C34 C 0.0660(3) 0.4931(3) 0.8924(2) 0.0321(10) Uani 1 1 d U . .
C35 C 0.0681(4) 0.5239(4) 0.8209(2) 0.0368(11) Uani 1 1 d U . .
C36 C 0.1470(4) 0.5484(4) 0.7839(2) 0.0370(11) Uani 1 1 d U . .
C37 C 0.1921(4) 0.5312(3) 0.7078(2) 0.0312(10) Uani 1 1 d U A .
C38 C 0.1702(4) 0.4516(4) 0.6850(2) 0.0399(11) Uani 1 1 d DU . .
C39 C 0.0857(4) 0.4266(4) 0.7214(2) 0.0380(11) Uani 1 1 d DU A .
C40 C 0.1148(4) 0.3213(4) 0.7092(3) 0.0418(12) Uani 1 1 d DU . .
C41 C 0.2174(4) 0.2800(3) 0.6680(2) 0.0367(11) Uani 1 1 d U A .
C42 C 0.2902(3) 0.1636(3) 0.6638(2) 0.0310(10) Uani 1 1 d U . .
C43 C 0.2633(4) 0.1101(4) 0.7324(2) 0.0371(11) Uani 1 1 d U A .
C44 C 0.3574(4) 0.0434(3) 0.7642(2) 0.0355(11) Uani 1 1 d U . .
C45 C 0.4387(4) 0.0663(4) 0.7282(2) 0.0371(11) Uani 1 1 d U A .
C46 C 0.3994(3) 0.1473(3) 0.6722(2) 0.0344(11) Uani 1 1 d U A .
C47 C 0.2269(4) 0.5403(4) 0.8230(2) 0.0391(11) Uani 1 1 d U . .
C48 C 0.4336(3) 0.2219(3) 0.6587(2) 0.0310(10) Uani 1 1 d U . .
C49 C 0.5056(3) 0.2181(4) 0.7010(2) 0.0329(10) Uani 1 1 d U A .
C50 C 0.5470(3) 0.1395(4) 0.7507(2) 0.0368(11) Uani 1 1 d U . .
C51 C 0.5169(4) 0.0584(4) 0.7649(3) 0.0434(12) Uani 1 1 d U A .
C52 C 0.5100(4) 0.0309(4) 0.8410(3) 0.0414(12) Uani 1 1 d U . .
C53 C 0.4274(4) 0.0086(3) 0.8758(3) 0.0404(12) Uani 1 1 d U A .
C54 C 0.3518(4) 0.0133(3) 0.8364(3) 0.0407(12) Uani 1 1 d U A .
C55 C 0.2511(4) 0.0553(3) 0.8811(2) 0.0397(12) Uani 1 1 d U . .
C56 C 0.1631(4) 0.1220(4) 0.8494(2) 0.0372(11) Uani 1 1 d U A .
C57 C 0.0731(3) 0.2542(4) 0.7581(2) 0.0348(11) Uani 1 1 d U A .
C58 C 0.1682(4) 0.1481(4) 0.7739(2) 0.0353(11) Uani 1 1 d U . .
C59 C 0.0842(4) 0.2128(4) 0.8837(2) 0.0381(11) Uani 1 1 d U . .
C60 C 0.0390(3) 0.2959(4) 0.8322(2) 0.0353(11) Uani 1 1 d U A .
C61 C 0.0694(4) 0.3358(4) 0.9619(2) 0.0393(11) Uani 1 1 d U . .
C62 C 0.0969(4) 0.2308(4) 0.9482(2) 0.0442(12) Uani 1 1 d U A .
C63 C 0.1906(4) 0.1621(4) 0.9800(3) 0.0432(12) Uani 1 1 d U . .
C64 C 0.2207(4) 0.2226(4) 1.0120(2) 0.0437(12) Uani 1 1 d U A .
C65 C 0.1359(4) 0.4932(4) 0.9320(2) 0.0406(12) Uani 1 1 d U A .
C66 C 0.2207(4) 0.5146(4) 0.8955(2) 0.0389(11) Uani 1 1 d U A .
C67 C 0.4156(4) 0.4350(4) 0.8101(3) 0.0377(11) Uani 1 1 d U . .
C68 C 0.3248(4) 0.4992(4) 0.7799(2) 0.0363(11) Uani 1 1 d U A .
C69 C 0.4775(3) 0.3242(4) 0.7120(2) 0.0328(10) Uani 1 1 d U . .
C70 C 0.4947(3) 0.3460(4) 0.7744(2) 0.0357(11) Uani 1 1 d U A .
C71 C 0.5359(4) 0.2594(4) 0.8292(3) 0.0466(13) Uani 1 1 d U . .
C72 C 0.5621(3) 0.1620(4) 0.8176(2) 0.0378(11) Uani 1 1 d U A .
C73 C 0.5408(3) 0.0933(4) 0.8725(2) 0.0377(11) Uani 1 1 d U A .
C74 C 0.3762(4) 0.0476(4) 0.9425(3) 0.0435(12) Uani 1 1 d U . .
C75 C 0.4060(4) 0.1064(4) 0.9738(2) 0.0420(12) Uani 1 1 d U A .
C76 C 0.2667(4) 0.0759(4) 0.9463(2) 0.0426(12) Uani 1 1 d U A .
C77 C 0.4901(4) 0.1302(4) 0.9372(3) 0.0455(12) Uani 1 1 d U . .
C78 C 0.4620(4) 0.2338(4) 0.9500(2) 0.0425(12) Uani 1 1 d U A .
C79 C 0.2875(4) 0.3800(4) 0.9836(2) 0.0388(11) Uani 1 1 d U A .
C80 C 0.3614(4) 0.2788(4) 0.9934(2) 0.0451(12) Uani 1 1 d U . .
C81 C 0.3124(4) 0.4467(4) 0.9269(3) 0.0408(12) Uani 1 1 d U . .
C82 C 0.3856(4) 0.3946(4) 0.6784(2) 0.0384(11) Uani 1 1 d U A .
C83 C 0.4108(4) 0.4058(4) 0.8839(2) 0.0382(11) Uani 1 1 d U A .
C84 C 0.2528(4) 0.3572(4) 0.6546(2) 0.0392(11) Uani 1 1 d U A .
C85 C 0.1792(4) 0.4068(4) 0.9838(2) 0.0431(12) Uani 1 1 d U . .
C86 C 0.1471(4) 0.3316(4) 0.9990(2) 0.0405(12) Uani 1 1 d U A .
C87 C 0.3257(4) 0.1994(4) 1.0090(2) 0.0455(13) Uani 1 1 d U A .
C88 C 0.3624(4) 0.3365(3) 0.6323(2) 0.0337(10) Uani 1 1 d U A .
C89 C 0.3095(3) 0.4808(3) 0.7123(2) 0.0348(11) Uani 1 1 d U . .
C90 C 0.4856(4) 0.2978(4) 0.8973(3) 0.0436(12) Uani 1 1 d U A .
O1 O 0.1110(10) 0.5053(11) 0.6254(6) 0.085(4) Uiso 0.33 1 d PDU A 1
H1 H 0.1478 0.4790 0.5882 0.128 Uiso 0.33 1 calc PR A 1
O2 O 0.0169(10) 0.4758(11) 0.6666(6) 0.083(4) Uiso 0.33 1 d PDU A 2
H2 H 0.0433 0.5051 0.6343 0.125 Uiso 0.33 1 calc PR A 2
O3 O 0.0637(13) 0.3446(13) 0.6466(7) 0.107(5) Uiso 0.33 1 d PDU A 3
H3A H 0.0174 0.4068 0.6449 0.161 Uiso 0.33 1 calc PR A 3

loop_
_atom_site_aniso_label
_atom_site_aniso_U_11
_atom_site_aniso_U_22
_atom_site_aniso_U_33
_atom_site_aniso_U_23
_atom_site_aniso_U_13
_atom_site_aniso_U_12
N1 0.031(2) 0.039(2) 0.033(2) 0.0029(17) -0.0075(17) -0.0141(18)
N2 0.042(2) 0.0168(18) 0.043(2) -0.0011(17) -0.0056(18) -0.0072(18)
N3 0.031(2) 0.061(3) 0.039(2) -0.013(2) -0.0020(18) -0.027(2)
N4 0.030(2) 0.040(2) 0.038(2) -0.0084(18) -0.0172(17) 0.0000(18)
N5 0.040(2) 0.037(2) 0.045(2) 0.0062(18) -0.0231(19) -0.018(2)
C1 0.064(4) 0.055(4) 0.045(3) 0.004(3) -0.001(3) 0.009(3)
C2 0.063(4) 0.093(5) 0.037(3) 0.018(3) 0.005(3) 0.005(4)
C3 0.058(3) 0.063(3) 0.038(3) 0.001(3) -0.008(2) -0.036(3)
C4 0.049(3) 0.081(4) 0.050(3) 0.005(3) 0.002(3) -0.014(3)
C5 0.023(3) 0.064(4) 0.049(3) 0.014(3) -0.006(2) -0.006(2)
C6 0.062(4) 0.083(4) 0.048(3) 0.004(3) -0.009(3) -0.044(4)
C7 0.112(5) 0.054(4) 0.048(3) 0.000(3) -0.020(3) -0.040(4)
C8 0.121(5) 0.062(4) 0.047(3) -0.017(3) -0.021(4) -0.040(4)
C9 0.058(4) 0.071(4) 0.055(3) -0.030(3) 0.007(3) -0.033(3)
C10 0.094(5) 0.039(3) 0.064(4) -0.006(3) -0.017(3) -0.027(3)
C11 0.094(4) 0.032(3) 0.049(3) -0.007(2) -0.032(3) -0.014(3)
C12 0.062(4) 0.054(4) 0.068(4) -0.029(3) -0.017(3) -0.008(3)
C13 0.050(4) 0.147(6) 0.070(4) -0.054(4) 0.012(3) -0.053(4)
C14 0.065(4) 0.149(6) 0.069(4) -0.037(4) 0.004(3) -0.068(4)
C15 0.055(4) 0.085(4) 0.076(4) -0.025(3) 0.000(3) -0.050(3)
C16 0.049(4) 0.113(5) 0.071(4) -0.019(4) 0.009(3) -0.049(4)
C17 0.062(4) 0.116(5) 0.054(3) 0.002(3) -0.005(3) -0.064(4)
C18 0.055(4) 0.102(5) 0.073(4) -0.018(4) -0.013(3) -0.048(4)
C19 0.067(4) 0.056(4) 0.117(5) -0.023(4) -0.039(4) -0.008(3)
C20 0.056(4) 0.072(4) 0.122(6) -0.037(4) -0.052(4) 0.005(3)
C21 0.031(3) 0.048(3) 0.096(4) 0.008(3) -0.019(3) -0.006(3)
C22 0.042(3) 0.063(4) 0.083(4) -0.033(3) -0.030(3) 0.023(3)
C23 0.048(4) 0.082(4) 0.063(4) -0.035(4) -0.025(3) 0.032(3)
C24 0.040(3) 0.054(4) 0.114(5) -0.025(4) -0.034(3) -0.005(3)
C25 0.071(4) 0.059(4) 0.097(4) 0.034(3) -0.027(3) -0.038(3)
C26 0.092(5) 0.080(4) 0.115(5) 0.031(4) -0.041(4) -0.043(4)
C27 0.091(5) 0.091(5) 0.129(5) 0.036(4) -0.038(4) -0.059(4)
C28 0.068(4) 0.070(4) 0.123(5) 0.020(4) -0.029(4) -0.039(3)
C29 0.056(3) 0.047(3) 0.088(4) 0.016(3) -0.025(3) -0.030(3)
C30 0.138(9) 0.156(9) 0.197(10) 0.043(8) -0.038(8) -0.068(8)
C31 0.025(2) 0.039(3) 0.041(3) -0.003(2) -0.006(2) 0.000(2)
C32 0.031(3) 0.038(3) 0.035(3) -0.003(2) -0.005(2) -0.004(2)
C33 0.030(3) 0.043(3) 0.032(2) -0.012(2) -0.007(2) 0.000(2)
C34 0.022(2) 0.035(2) 0.033(2) -0.003(2) 0.0011(19) -0.010(2)
C35 0.030(2) 0.033(3) 0.042(3) -0.005(2) -0.012(2) -0.007(2)
C36 0.036(3) 0.031(2) 0.040(3) -0.004(2) -0.017(2) -0.007(2)
C37 0.036(2) 0.026(2) 0.033(2) 0.0019(19) -0.0101(19) -0.015(2)
C38 0.043(3) 0.033(3) 0.036(3) -0.002(2) 0.003(2) -0.014(2)
C39 0.033(3) 0.037(3) 0.037(3) -0.007(2) -0.005(2) -0.010(2)
C40 0.040(3) 0.041(3) 0.043(3) -0.012(2) 0.007(2) -0.019(2)
C41 0.037(3) 0.025(2) 0.045(3) -0.013(2) -0.006(2) -0.009(2)
C42 0.034(2) 0.020(2) 0.039(2) -0.0047(19) -0.006(2) -0.011(2)
C43 0.037(3) 0.034(3) 0.037(3) -0.010(2) -0.004(2) -0.012(2)
C44 0.032(2) 0.028(2) 0.041(3) -0.005(2) 0.002(2) -0.011(2)
C45 0.032(3) 0.029(2) 0.041(3) -0.008(2) 0.000(2) -0.007(2)
C46 0.030(2) 0.032(2) 0.035(2) -0.011(2) 0.003(2) -0.009(2)
C47 0.035(3) 0.032(3) 0.042(3) -0.009(2) -0.016(2) -0.003(2)
C48 0.028(2) 0.027(2) 0.031(2) -0.0047(19) 0.0019(19) -0.008(2)
C49 0.022(2) 0.036(3) 0.034(2) -0.007(2) 0.0041(19) -0.009(2)
C50 0.024(2) 0.037(3) 0.040(3) -0.009(2) 0.002(2) -0.007(2)
C51 0.031(3) 0.032(3) 0.048(3) -0.002(2) -0.006(2) 0.000(2)
C52 0.028(3) 0.028(2) 0.044(3) 0.007(2) -0.006(2) 0.004(2)
C53 0.026(2) 0.026(2) 0.050(3) 0.017(2) -0.003(2) -0.004(2)
C54 0.035(3) 0.023(2) 0.048(3) 0.008(2) -0.006(2) -0.003(2)
C55 0.037(3) 0.028(2) 0.042(3) 0.002(2) 0.003(2) -0.010(2)
C56 0.033(3) 0.034(3) 0.040(3) 0.004(2) 0.001(2) -0.016(2)
C57 0.029(2) 0.035(3) 0.036(2) -0.011(2) 0.002(2) -0.011(2)
C58 0.034(3) 0.034(3) 0.040(3) -0.008(2) -0.005(2) -0.016(2)
C59 0.031(3) 0.042(3) 0.040(3) 0.005(2) -0.002(2) -0.020(2)
C60 0.029(2) 0.043(3) 0.036(2) -0.004(2) -0.003(2) -0.018(2)
C61 0.038(3) 0.043(3) 0.025(2) -0.002(2) -0.002(2) -0.010(2)
C62 0.035(3) 0.045(3) 0.035(3) 0.006(2) 0.004(2) -0.011(2)
C63 0.038(3) 0.042(3) 0.041(3) 0.001(2) 0.001(2) -0.014(2)
C64 0.038(3) 0.049(3) 0.030(2) 0.004(2) -0.013(2) -0.008(2)
C65 0.037(3) 0.048(3) 0.025(2) -0.013(2) -0.004(2) -0.007(2)
C66 0.038(3) 0.038(3) 0.037(3) -0.014(2) -0.010(2) -0.009(2)
C67 0.034(3) 0.039(3) 0.048(3) -0.006(2) -0.013(2) -0.019(2)
C68 0.040(3) 0.035(3) 0.036(2) -0.003(2) -0.014(2) -0.015(2)
C69 0.025(2) 0.038(3) 0.030(2) -0.008(2) -0.0064(19) -0.009(2)
C70 0.024(2) 0.042(3) 0.040(3) -0.003(2) -0.005(2) -0.014(2)
C71 0.026(3) 0.050(3) 0.046(3) -0.003(2) -0.010(2) -0.001(2)
C72 0.025(2) 0.038(3) 0.042(3) 0.002(2) -0.009(2) -0.008(2)
C73 0.024(2) 0.038(3) 0.046(3) 0.013(2) -0.018(2) -0.011(2)
C74 0.039(3) 0.031(3) 0.042(3) 0.013(2) -0.006(2) -0.005(2)
C75 0.037(3) 0.039(3) 0.035(3) 0.011(2) -0.016(2) -0.007(2)
C76 0.045(3) 0.044(3) 0.034(3) 0.016(2) -0.008(2) -0.021(3)
C77 0.035(3) 0.041(3) 0.044(3) 0.007(2) -0.018(2) -0.004(2)
C78 0.031(3) 0.054(3) 0.037(3) 0.001(2) -0.018(2) -0.012(2)
C79 0.043(3) 0.043(3) 0.029(2) -0.007(2) -0.006(2) -0.016(2)
C80 0.036(3) 0.055(3) 0.035(3) 0.005(2) -0.015(2) -0.013(3)
C81 0.034(3) 0.040(3) 0.045(3) -0.010(2) -0.017(2) -0.008(2)
C82 0.041(3) 0.033(3) 0.032(2) -0.002(2) -0.011(2) -0.007(2)
C83 0.039(3) 0.045(3) 0.035(2) -0.001(2) -0.014(2) -0.020(2)
C84 0.040(3) 0.036(3) 0.040(3) -0.004(2) 0.000(2) -0.018(2)
C85 0.043(3) 0.052(3) 0.027(2) -0.005(2) -0.006(2) -0.015(3)
C86 0.042(3) 0.051(3) 0.021(2) -0.005(2) -0.003(2) -0.015(3)
C87 0.035(3) 0.058(3) 0.027(2) 0.002(2) -0.011(2) -0.007(3)
C88 0.039(3) 0.030(2) 0.031(2) -0.0026(19) -0.007(2) -0.013(2)
C89 0.030(2) 0.029(2) 0.035(2) -0.001(2) -0.005(2) -0.005(2)
C90 0.035(3) 0.052(3) 0.043(3) -0.004(2) -0.014(2) -0.017(2)

loop_
_atom_type_symbol
_atom_type_description
_atom_type_scat_dispersion_real
_atom_type_scat_dispersion_imag
_atom_type_scat_source
C C 0.0033 0.0016 'International Tables Vol C Tables 4.2.6.8 and 6.1.1.4'
H H 0.0000 0.0000 'International Tables Vol C Tables 4.2.6.8 and 6.1.1.4'
N N 0.0061 0.0033 'International Tables Vol C Tables 4.2.6.8 and 6.1.1.4'
O O 0.0106 0.0060 'International Tables Vol C Tables 4.2.6.8 and 6.1.1.4'

loop_
_geom_angle_atom_site_label_1
_geom_angle_atom_site_label_2
_geom_angle_atom_site_label_3
_geom_angle
C1 N1 C5 109.3(4)
C1 N1 C88 113.6(4)
C5 N1 C88 115.0(4)
C7 N2 C11 109.9(4)
C7 N2 C42 116.7(4)
C11 N2 C42 113.5(4)
C17 N3 C13 112.3(5)
C17 N3 C57 117.5(4)
C13 N3 C57 113.3(4)
C23 N4 C19 113.8(5)
C23 N4 C31 114.1(4)
C19 N4 C31 114.8(4)
C25 N5 C29 112.1(5)
C25 N5 C37 113.3(4)
C29 N5 C37 114.4(4)
N1 C1 C2 109.2(5)
N1 C1 H1A 109.8
C2 C1 H1A 109.8
N1 C1 H1B 109.8
C2 C1 H1B 109.8
H1A C1 H1B 108.3
C1 C2 C3 108.2(5)
C1 C2 H2A 110.1
C3 C2 H2A 110.1
C1 C2 H2B 110.1
C3 C2 H2B 110.1
H2A C2 H2B 108.4
C4 C3 C6 115.6(5)
C4 C3 C2 104.5(4)
C6 C3 C2 110.2(5)
C4 C3 H3 108.8
C6 C3 H3 108.8
C2 C3 H3 108.8
C3 C4 C5 116.0(5)
C3 C4 H4A 108.3
C5 C4 H4A 108.3
C3 C4 H4B 108.3
C5 C4 H4B 108.3
H4A C4 H4B 107.4
N1 C5 C4 109.1(4)
N1 C5 H5A 109.9
C4 C5 H5A 109.9
N1 C5 H5B 109.9
C4 C5 H5B 109.9
H5A C5 H5B 108.3
C3 C6 H6A 109.5
C3 C6 H6B 109.5
H6A C6 H6B 109.5
C3 C6 H6C 109.5
H6A C6 H6C 109.5
H6B C6 H6C 109.5
N2 C7 C8 113.8(5)
N2 C7 H7A 108.8
C8 C7 H7A 108.8
N2 C7 H7B 108.8
C8 C7 H7B 108.8
H7A C7 H7B 107.7
C7 C8 C9 112.3(5)
C7 C8 H8A 109.1
C9 C8 H8A 109.1
C7 C8 H8B 109.1
C9 C8 H8B 109.1
H8A C8 H8B 107.9
C10 C9 C12 114.7(5)
C10 C9 C8 106.7(5)
C12 C9 C8 112.3(5)
C10 C9 H9 107.6
C12 C9 H9 107.6
C8 C9 H9 107.6
C9 C10 C11 114.2(5)
C9 C10 H10A 108.7
C11 C10 H10A 108.7
C9 C10 H10B 108.7
C11 C10 H10B 108.7
H10A C10 H10B 107.6
N2 C11 C10 110.6(4)
N2 C11 H11A 109.5
C10 C11 H11A 109.5
N2 C11 H11B 109.5
C10 C11 H11B 109.5
H11A C11 H11B 108.1
C9 C12 H12A 109.5
C9 C12 H12B 109.5
H12A C12 H12B 109.5
C9 C12 H12C 109.5
H12A C12 H12C 109.5
H12B C12 H12C 109.5
N3 C13 C14 112.2(5)
N3 C13 H13A 109.2
C14 C13 H13A 109.2
N3 C13 H13B 109.2
C14 C13 H13B 109.2
H13A C13 H13B 107.9
C13 C14 C15 112.0(6)
C13 C14 H14A 109.2
C15 C14 H14A 109.2
C13 C14 H14B 109.2
C15 C14 H14B 109.2
H14A C14 H14B 107.9
C16 C15 C14 109.7(5)
C16 C15 C18 113.8(5)
C14 C15 C18 109.9(6)
C16 C15 H15 107.7
C14 C15 H15 107.7
C18 C15 H15 107.7
C15 C16 C17 112.3(5)
C15 C16 H16A 109.1
C17 C16 H16A 109.1
C15 C16 H16B 109.1
C17 C16 H16B 109.1
H16A C16 H16B 107.9
N3 C17 C16 113.4(5)
N3 C17 H17A 108.9
C16 C17 H17A 108.9
N3 C17 H17B 108.9
C16 C17 H17B 108.9
H17A C17 H17B 107.7
C15 C18 H18A 109.5
C15 C18 H18B 109.5
H18A C18 H18B 109.5
C15 C18 H18C 109.5
H18A C18 H18C 109.5
H18B C18 H18C 109.5
N4 C19 C20 110.9(5)
N4 C19 H19A 109.5
C20 C19 H19A 109.5
N4 C19 H19B 109.5
C20 C19 H19B 109.5
H19A C19 H19B 108.0
C19 C20 C21 114.0(6)
C19 C20 H20A 108.7
C21 C20 H20A 108.7
C19 C20 H20B 108.7
C21 C20 H20B 108.7
H20A C20 H20B 107.6
C22 C21 C20 104.7(5)
C22 C21 C24 113.3(5)
C20 C21 C24 110.8(5)
C22 C21 H21 109.3
C20 C21 H21 109.3
C24 C21 H21 109.3
C21 C22 C23 112.0(5)
C21 C22 H22A 109.2
C23 C22 H22A 109.2
C21 C22 H22B 109.2
C23 C22 H22B 109.2
H22A C22 H22B 107.9
N4 C23 C22 110.0(5)
N4 C23 H23A 109.7
C22 C23 H23A 109.7
N4 C23 H23B 109.7
C22 C23 H23B 109.7
H23A C23 H23B 108.2
C21 C24 H24A 109.5
C21 C24 H24B 109.5
H24A C24 H24B 109.5
C21 C24 H24C 109.5
H24A C24 H24C 109.5
H24B C24 H24C 109.5
N5 C25 C26 112.5(5)
N5 C25 H25A 109.1
C26 C25 H25A 109.1
N5 C25 H25B 109.1
C26 C25 H25B 109.1
H25A C25 H25B 107.8
C25 C26 C27 108.1(6)
C25 C26 H26A 110.1
C27 C26 H26A 110.1
C25 C26 H26B 110.1
C27 C26 H26B 110.1
H26A C26 H26B 108.4
C30 C27 C28 112.2(7)
C30 C27 C26 121.5(7)
C28 C27 C26 106.3(6)
C30 C27 H27 105.2
C28 C27 H27 105.2
C26 C27 H27 105.2
C29 C28 C27 110.6(5)
C29 C28 H28A 109.5
C27 C28 H28A 109.5
C29 C28 H28B 109.5
C27 C28 H28B 109.5
H28A C28 H28B 108.1
N5 C29 C28 111.7(5)
N5 C29 H29A 109.3
C28 C29 H29A 109.3
N5 C29 H29B 109.3
C28 C29 H29B 109.3
H29A C29 H29B 108.0
C27 C30 H30A 109.5
C27 C30 H30B 109.5
H30A C30 H30B 109.5
C27 C30 H30C 109.5
H30A C30 H30C 109.5
H30B C30 H30C 109.5
N4 C31 C39 111.6(4)
N4 C31 C32 118.2(4)
C39 C31 C32 108.2(4)
N4 C31 C35 111.6(4)
C39 C31 C35 108.3(4)
C32 C31 C35 97.9(4)
C60 C32 C33 120.4(4)
C60 C32 C31 124.3(4)
C33 C32 C31 109.3(4)
C34 C33 C61 118.9(4)
C34 C33 C32 109.3(4)
C61 C33 C32 120.8(4)
C35 C34 C65 122.4(4)
C35 C34 C33 108.7(4)
C65 C34 C33 121.3(4)
C34 C35 C36 120.6(4)
C34 C35 C31 111.3(4)
C36 C35 C31 122.4(4)
C35 C36 C47 117.9(4)
C35 C36 C37 125.3(4)
C47 C36 C37 109.8(4)
C38 C37 N5 110.2(4)
C38 C37 C36 109.5(4)
N5 C37 C36 117.6(4)
C38 C37 C89 107.6(4)
N5 C37 C89 110.4(4)
C36 C37 C89 100.9(3)
C84 C38 C39 106.7(4)
C84 C38 O1 101.2(7)
C39 C38 O1 90.7(7)
C84 C38 C37 122.6(4)
C39 C38 C37 123.2(4)
O1 C38 C37 104.5(7)
C40 C39 O2 95.4(7)
C40 C39 C38 108.1(4)
O2 C39 C38 96.6(6)
C40 C39 C31 123.4(4)
O2 C39 C31 101.2(7)
C38 C39 C31 122.8(4)
C39 C40 C41 107.5(4)
C39 C40 O3 98.0(8)
C41 C40 O3 91.7(8)
C39 C40 C57 123.1(4)
C41 C40 C57 123.4(4)
O3 C40 C57 103.9(8)
C84 C41 C40 109.4(4)
C84 C41 C42 123.8(4)
C40 C41 C42 123.3(4)
N2 C42 C43 114.1(3)
N2 C42 C41 111.0(4)
C43 C42 C41 106.4(4)
N2 C42 C46 117.5(3)
C43 C42 C46 100.8(4)
C41 C42 C46 105.8(3)
C58 C43 C44 119.5(4)
C58 C43 C42 125.1(4)
C44 C43 C42 109.8(4)
C54 C44 C45 121.1(5)
C54 C44 C43 120.9(4)
C45 C44 C43 108.5(4)
C44 C45 C51 120.1(4)
C44 C45 C46 109.5(4)
C51 C45 C46 121.3(4)
C48 C46 C45 118.5(4)
C48 C46 C42 126.1(4)
C45 C46 C42 108.4(4)
C66 C47 C68 120.2(4)
C66 C47 C36 120.8(4)
C68 C47 C36 108.4(4)
C46 C48 C49 119.3(4)
C46 C48 C88 122.3(4)
C49 C48 C88 110.6(4)
C50 C49 C48 122.4(4)
C50 C49 C69 120.8(4)
C48 C49 C69 107.8(4)
C49 C50 C51 120.4(4)
C49 C50 C72 119.8(4)
C51 C50 C72 108.5(4)
C45 C51 C50 117.8(4)
C45 C51 C52 119.5(4)
C50 C51 C52 107.6(4)
C53 C52 C73 120.6(4)
C53 C52 C51 119.1(5)
C73 C52 C51 108.3(4)
C52 C53 C74 118.7(5)
C52 C53 C54 119.9(4)
C74 C53 C54 109.5(4)
C44 C54 C53 120.2(4)
C44 C54 C55 119.8(4)
C53 C54 C55 106.7(4)
C56 C55 C76 121.6(4)
C56 C55 C54 117.8(4)
C76 C55 C54 108.1(4)
C55 C56 C59 119.0(4)
C55 C56 C58 122.4(4)
C59 C56 C58 108.3(4)
N3 C57 C40 111.5(4)
N3 C57 C58 116.5(4)
C40 C57 C58 107.5(4)
N3 C57 C60 112.9(3)
C40 C57 C60 108.1(4)
C58 C57 C60 99.5(4)
C43 C58 C56 119.5(4)
C43 C58 C57 124.5(4)
C56 C58 C57 109.4(4)
C62 C59 C60 121.5(4)
C62 C59 C56 119.6(4)
C60 C59 C56 109.5(4)
C32 C60 C59 120.2(4)
C32 C60 C57 124.0(4)
C59 C60 C57 110.0(4)
C33 C61 C86 119.7(5)
C33 C61 C62 117.5(4)
C86 C61 C62 108.8(4)
C59 C62 C63 121.0(4)
C59 C62 C61 119.5(4)
C63 C62 C61 106.6(4)
C76 C63 C64 119.7(5)
C76 C63 C62 119.0(5)
C64 C63 C62 109.1(4)
C87 C64 C63 122.1(5)
C87 C64 C86 116.5(5)
C63 C64 C86 107.9(4)
C34 C65 C85 118.0(5)
C34 C65 C66 118.4(4)
C85 C65 C66 107.3(4)
C47 C66 C81 120.7(4)
C47 C66 C65 119.5(4)
C81 C66 C65 108.2(4)
C68 C67 C83 121.0(4)
C68 C67 C70 118.2(4)
C83 C67 C70 108.0(4)
C67 C68 C47 119.7(4)
C67 C68 C89 122.2(4)
C47 C68 C89 108.5(4)
C70 C69 C49 119.9(4)
C70 C69 C82 121.6(4)
C49 C69 C82 108.9(4)
C69 C70 C67 119.9(4)
C69 C70 C71 118.2(4)
C67 C70 C71 106.8(4)
C72 C71 C90 120.6(5)
C72 C71 C70 120.7(5)
C90 C71 C70 108.8(4)
C71 C72 C73 120.9(5)
C71 C72 C50 120.5(4)
C73 C72 C50 107.6(4)
C77 C73 C72 118.9(4)
C77 C73 C52 119.7(4)
C72 C73 C52 108.0(4)
C75 C74 C53 121.3(5)
C75 C74 C76 120.0(5)
C53 C74 C76 107.6(5)
C74 C75 C77 119.6(5)
C74 C75 C87 120.2(5)
C77 C75 C87 107.5(4)
C63 C76 C55 119.7(5)
C63 C76 C74 120.4(5)
C55 C76 C74 108.2(4)
C73 C77 C78 120.4(5)
C73 C77 C75 120.1(5)
C78 C77 C75 107.5(4)
C90 C78 C77 119.9(5)
C90 C78 C80 117.8(5)
C77 C78 C80 110.5(5)
C80 C79 C85 121.4(5)
C80 C79 C81 118.1(4)
C85 C79 C81 106.4(4)
C79 C80 C78 123.7(5)
C79 C80 C87 117.6(5)
C78 C80 C87 106.7(4)
C83 C81 C66 119.3(4)
C83 C81 C79 119.9(4)
C66 C81 C79 109.0(4)
C89 C82 C69 118.5(4)
C89 C82 C88 123.8(4)
C69 C82 C88 110.4(4)
C81 C83 C67 119.0(4)
C81 C83 C90 119.0(4)
C67 C83 C90 110.5(4)
C41 C84 C38 108.2(4)
C41 C84 C88 124.9(4)
C38 C84 C88 124.8(4)
C86 C85 C79 120.1(5)
C86 C85 C65 122.0(5)
C79 C85 C65 109.0(4)
C85 C86 C61 119.8(5)
C85 C86 C64 121.6(5)
C61 C86 C64 107.5(4)
C64 C87 C80 122.7(5)
C64 C87 C75 117.5(5)
C80 C87 C75 107.8(4)
C84 C88 N1 112.4(4)
C84 C88 C82 107.0(4)
N1 C88 C82 117.6(4)
C84 C88 C48 107.6(4)
N1 C88 C48 111.0(3)
C82 C88 C48 100.3(4)
C82 C89 C68 119.3(4)
C82 C89 C37 125.3(4)
C68 C89 C37 109.3(4)
C78 C90 C71 119.2(5)
C78 C90 C83 121.5(4)
C71 C90 C83 105.9(4)
C38 O1 H1 109.5
C39 O2 H2 109.5
C40 O3 H3A 109.5

loop_
_geom_bond_atom_site_label_1
_geom_bond_atom_site_label_2
_geom_bond_distance
N1 C1 1.441(7)
N1 C5 1.449(6)
N1 C88 1.478(5)
N2 C7 1.419(7)
N2 C11 1.448(6)
N2 C42 1.459(6)
N3 C17 1.388(6)
N3 C13 1.441(7)
N3 C57 1.480(6)
N4 C23 1.416(6)
N4 C19 1.451(7)
N4 C31 1.484(6)
N5 C25 1.393(7)
N5 C29 1.445(6)
N5 C37 1.509(6)
C1 C2 1.553(8)
C1 H1A 0.9900
C1 H1B 0.9900
C2 C3 1.560(8)
C2 H2A 0.9900
C2 H2B 0.9900
C3 C4 1.459(8)
C3 C6 1.520(7)
C3 H3 1.0000
C4 C5 1.528(7)
C4 H4A 0.9900
C4 H4B 0.9900
C5 H5A 0.9900
C5 H5B 0.9900
C6 H6A 0.9800
C6 H6B 0.9800
C6 H6C 0.9800
C7 C8 1.457(8)
C7 H7A 0.9900
C7 H7B 0.9900
C8 C9 1.550(8)
C8 H8A 0.9900
C8 H8B 0.9900
C9 C10 1.479(8)
C9 C12 1.515(7)
C9 H9 1.0000
C10 C11 1.541(7)
C10 H10A 0.9900
C10 H10B 0.9900
C11 H11A 0.9900
C11 H11B 0.9900
C12 H12A 0.9800
C12 H12B 0.9800
C12 H12C 0.9800
C13 C14 1.499(8)
C13 H13A 0.9900
C13 H13B 0.9900
C14 C15 1.512(8)
C14 H14A 0.9900
C14 H14B 0.9900
C15 C16 1.462(8)
C15 C18 1.540(8)
C15 H15 1.0000
C16 C17 1.533(8)
C16 H16A 0.9900
C16 H16B 0.9900
C17 H17A 0.9900
C17 H17B 0.9900
C18 H18A 0.9800
C18 H18B 0.9800
C18 H18C 0.9800
C19 C20 1.487(8)
C19 H19A 0.9900
C19 H19B 0.9900
C20 C21 1.522(9)
C20 H20A 0.9900
C20 H20B 0.9900
C21 C22 1.498(8)
C21 C24 1.524(7)
C21 H21 1.0000
C22 C23 1.539(7)
C22 H22A 0.9900
C22 H22B 0.9900
C23 H23A 0.9900
C23 H23B 0.9900
C24 H24A 0.9800
C24 H24B 0.9800
C24 H24C 0.9800
C25 C26 1.523(7)
C25 H25A 0.9900
C25 H25B 0.9900
C26 C27 1.555(7)
C26 H26A 0.9900
C26 H26B 0.9900
C27 C30 1.495(8)
C27 C28 1.545(7)
C27 H27 1.0000
C28 C29 1.528(6)
C28 H28A 0.9900
C28 H28B 0.9900
C29 H29A 0.9900
C29 H29B 0.9900
C30 H30A 0.9800
C30 H30B 0.9800
C30 H30C 0.9800
C31 C39 1.517(6)
C31 C32 1.550(7)
C31 C35 1.564(7)
C32 C60 1.360(6)
C32 C33 1.432(6)
C33 C34 1.429(7)
C33 C61 1.431(7)
C34 C35 1.393(6)
C34 C65 1.404(6)
C35 C36 1.405(6)
C36 C47 1.472(6)
C36 C37 1.510(6)
C37 C38 1.503(6)
C37 C89 1.533(6)
C38 C84 1.459(6)
C38 C39 1.475(6)
C38 O1 1.475(8)
C39 C40 1.445(6)
C39 O2 1.472(8)
C40 C41 1.447(6)
C40 O3 1.467(9)
C40 C57 1.512(6)
C41 C84 1.425(6)
C41 C42 1.532(6)
C42 C43 1.517(6)
C42 C46 1.543(6)
C43 C58 1.369(6)
C43 C44 1.450(6)
C44 C54 1.403(6)
C44 C45 1.415(6)
C45 C51 1.421(7)
C45 C46 1.453(6)
C46 C48 1.378(6)
C47 C66 1.397(7)
C47 C68 1.415(6)
C48 C49 1.442(6)
C48 C88 1.564(6)
C49 C50 1.357(6)
C49 C69 1.452(6)
C50 C51 1.427(7)
C50 C72 1.481(6)
C51 C52 1.469(7)
C52 C53 1.421(6)
C52 C73 1.453(7)
C53 C74 1.427(7)
C53 C54 1.441(7)
C54 C55 1.458(6)
C55 C56 1.386(6)
C55 C76 1.439(7)
C56 C59 1.444(6)
C56 C58 1.457(6)
C57 C58 1.554(6)
C57 C60 1.559(6)
C59 C62 1.392(7)
C59 C60 1.424(7)
C61 C86 1.440(7)
C61 C62 1.455(7)
C62 C63 1.452(7)
C63 C76 1.386(7)
C63 C64 1.429(7)
C64 C87 1.403(7)
C64 C86 1.457(7)
C65 C85 1.448(7)
C65 C66 1.451(7)
C66 C81 1.425(6)
C67 C68 1.395(6)
C67 C83 1.429(7)
C67 C70 1.442(6)
C68 C89 1.469(6)
C69 C70 1.406(6)
C69 C82 1.456(6)
C70 C71 1.485(7)
C71 C72 1.340(7)
C71 C90 1.446(7)
C72 C73 1.441(6)
C73 C77 1.383(7)
C74 C75 1.397(7)
C74 C76 1.446(7)
C75 C77 1.461(7)
C75 C87 1.477(7)
C77 C78 1.426(7)
C78 C90 1.382(7)
C78 C80 1.447(7)
C79 C80 1.369(7)
C79 C85 1.444(7)
C79 C81 1.464(7)
C80 C87 1.460(7)
C81 C83 1.418(7)
C82 C89 1.388(6)
C82 C88 1.519(6)
C83 C90 1.452(7)
C84 C88 1.474(6)
C85 C86 1.365(7)
O1 H1 0.8400
O2 H2 0.8400
O3 H3A 0.8400

loop_
_geom_torsion_atom_site_label_1
_geom_torsion_atom_site_label_2
_geom_torsion_atom_site_label_3
_geom_torsion_atom_site_label_4
_geom_torsion
C5 N1 C1 C2 64.9(7)
C88 N1 C1 C2 -165.3(5)
N1 C1 C2 C3 -65.1(7)
C1 C2 C3 C4 57.8(7)
C1 C2 C3 C6 -177.5(5)
C6 C3 C4 C5 -177.7(5)
C2 C3 C4 C5 -56.4(7)
C1 N1 C5 C4 -58.4(6)
C88 N1 C5 C4 172.5(4)
C3 C4 C5 N1 57.9(7)
C11 N2 C7 C8 60.0(7)
C42 N2 C7 C8 -169.0(5)
N2 C7 C8 C9 -58.3(8)
C7 C8 C9 C10 51.4(7)
C7 C8 C9 C12 177.9(6)
C12 C9 C10 C11 -175.6(5)
C8 C9 C10 C11 -50.5(7)
C7 N2 C11 C10 -56.2(7)
C42 N2 C11 C10 171.1(4)
C9 C10 C11 N2 55.4(7)
C17 N3 C13 C14 55.5(8)
C57 N3 C13 C14 -168.5(6)
N3 C13 C14 C15 -53.9(9)
C13 C14 C15 C16 51.6(8)
C13 C14 C15 C18 177.5(6)
C14 C15 C16 C17 -50.3(8)
C18 C15 C16 C17 -173.9(6)
C13 N3 C17 C16 -54.6(8)
C57 N3 C17 C16 171.4(5)
C15 C16 C17 N3 53.5(8)
C23 N4 C19 C20 53.7(8)
C31 N4 C19 C20 -172.3(5)
N4 C19 C20 C21 -55.0(9)
C19 C20 C21 C22 56.6(8)
C19 C20 C21 C24 179.1(6)
C20 C21 C22 C23 -57.5(7)
C24 C21 C22 C23 -178.3(5)
C19 N4 C23 C22 -55.4(8)
C31 N4 C23 C22 170.3(5)
C21 C22 C23 N4 59.5(8)
C29 N5 C25 C26 60.4(7)
C37 N5 C25 C26 -168.4(5)
N5 C25 C26 C27 -61.8(8)
C25 C26 C27 C30 -172.3(8)
C25 C26 C27 C28 57.9(8)
C30 C27 C28 C29 168.7(8)
C26 C27 C28 C29 -56.3(8)
C25 N5 C29 C28 -56.6(7)
C37 N5 C29 C28 172.8(5)
C27 C28 C29 N5 55.7(8)
C23 N4 C31 C39 -172.7(5)
C19 N4 C31 C39 53.4(6)
C23 N4 C31 C32 61.0(6)
C19 N4 C31 C32 -72.9(6)
C23 N4 C31 C35 -51.4(6)
C19 N4 C31 C35 174.7(5)
N4 C31 C32 C60 105.5(5)
C39 C31 C32 C60 -22.5(6)
C35 C31 C32 C60 -134.8(5)
N4 C31 C32 C33 -101.9(5)
C39 C31 C32 C33 130.1(4)
C35 C31 C32 C33 17.8(4)
C60 C32 C33 C34 139.9(4)
C31 C32 C33 C34 -13.9(5)
C60 C32 C33 C61 -3.6(7)
C31 C32 C33 C61 -157.5(4)
C61 C33 C34 C35 146.9(4)
C32 C33 C34 C35 2.6(5)
C61 C33 C34 C65 -3.3(6)
C32 C33 C34 C65 -147.6(4)
C65 C34 C35 C36 5.4(7)
C33 C34 C35 C36 -144.4(4)
C65 C34 C35 C31 159.6(4)
C33 C34 C35 C31 9.8(5)
N4 C31 C35 C34 107.9(4)
C39 C31 C35 C34 -128.9(4)
C32 C31 C35 C34 -16.7(5)
N4 C31 C35 C36 -98.4(5)
C39 C31 C35 C36 24.8(6)
C32 C31 C35 C36 137.0(4)
C34 C35 C36 C47 0.1(7)
C31 C35 C36 C47 -151.2(4)
C34 C35 C36 C37 148.0(4)
C31 C35 C36 C37 -3.3(7)
C25 N5 C37 C38 64.9(6)
C29 N5 C37 C38 -165.0(4)
C25 N5 C37 C36 -61.4(6)
C29 N5 C37 C36 68.7(6)
C25 N5 C37 C89 -176.4(5)
C29 N5 C37 C89 -46.3(5)
C35 C36 C37 C38 -20.2(6)
C47 C36 C37 C38 129.8(4)
C35 C36 C37 N5 106.4(5)
C47 C36 C37 N5 -103.5(4)
C35 C36 C37 C89 -133.4(5)
C47 C36 C37 C89 16.6(5)
N5 C37 C38 C84 105.0(5)
C36 C37 C38 C84 -124.2(5)
C89 C37 C38 C84 -15.4(6)
N5 C37 C38 C39 -109.3(5)
C36 C37 C38 C39 21.4(6)
C89 C37 C38 C39 130.3(5)
N5 C37 C38 O1 -8.7(7)
C36 C37 C38 O1 122.0(7)
C89 C37 C38 O1 -129.2(7)
C84 C38 C39 C40 -3.4(6)
O1 C38 C39 C40 98.4(7)
C37 C38 C39 C40 -153.7(5)
C84 C38 C39 O2 -101.3(7)
O1 C38 C39 O2 0.6(8)
C37 C38 C39 O2 108.4(7)
C84 C38 C39 C31 150.8(4)
O1 C38 C39 C31 -107.4(7)
C37 C38 C39 C31 0.5(7)
N4 C31 C39 C40 -109.7(5)
C32 C31 C39 C40 21.9(6)
C35 C31 C39 C40 127.1(5)
N4 C31 C39 O2 -5.5(7)
C32 C31 C39 O2 126.1(7)
C35 C31 C39 O2 -128.7(7)
N4 C31 C39 C38 100.0(5)
C32 C31 C39 C38 -128.3(5)
C35 C31 C39 C38 -23.2(6)
O2 C39 C40 C41 100.8(7)
C38 C39 C40 C41 2.1(6)
C31 C39 C40 C41 -151.9(5)
O2 C39 C40 O3 6.4(9)
C38 C39 C40 O3 -92.3(8)
C31 C39 C40 O3 113.7(9)
O2 C39 C40 C57 -105.9(7)
C38 C39 C40 C57 155.3(5)
C31 C39 C40 C57 1.3(8)
C39 C40 C41 C84 0.1(6)
O3 C40 C41 C84 99.1(8)
C57 C40 C41 C84 -153.0(5)
C39 C40 C41 C42 159.7(4)
O3 C40 C41 C42 -101.3(8)
C57 C40 C41 C42 6.5(7)
C7 N2 C42 C43 178.5(5)
C11 N2 C42 C43 -52.2(6)
C7 N2 C42 C41 58.2(6)
C11 N2 C42 C41 -172.4(4)
C7 N2 C42 C46 -63.8(6)
C11 N2 C42 C46 65.6(5)
C84 C41 C42 N2 -106.9(5)
C40 C41 C42 N2 96.4(5)
C84 C41 C42 C43 128.3(5)
C40 C41 C42 C43 -28.3(6)
C84 C41 C42 C46 21.6(6)
C40 C41 C42 C46 -135.0(4)
N2 C42 C43 C58 -96.5(5)
C41 C42 C43 C58 26.3(6)
C46 C42 C43 C58 136.5(4)
N2 C42 C43 C44 110.0(4)
C41 C42 C43 C44 -127.1(4)
C46 C42 C43 C44 -16.9(4)
C58 C43 C44 C54 3.1(7)
C42 C43 C44 C54 158.2(4)
C58 C43 C44 C45 -143.5(4)
C42 C43 C44 C45 11.6(5)
C54 C44 C45 C51 0.3(7)
C43 C44 C45 C51 146.8(4)
C54 C44 C45 C46 -146.9(4)
C43 C44 C45 C46 -0.4(5)
C44 C45 C46 C48 141.9(4)
C51 C45 C46 C48 -4.9(6)
C44 C45 C46 C42 -10.6(5)
C51 C45 C46 C42 -157.4(4)
N2 C42 C46 C48 101.8(5)
C43 C42 C46 C48 -133.5(4)
C41 C42 C46 C48 -22.8(6)
N2 C42 C46 C45 -108.3(4)
C43 C42 C46 C45 16.4(4)
C41 C42 C46 C45 127.1(4)
C35 C36 C47 C66 -3.5(7)
C37 C36 C47 C66 -156.0(4)
C35 C36 C47 C68 141.2(4)
C37 C36 C47 C68 -11.3(5)
C45 C46 C48 C49 -1.0(6)
C42 C46 C48 C49 146.2(4)
C45 C46 C48 C88 -147.1(4)
C42 C46 C48 C88 0.1(7)
C46 C48 C49 C50 4.7(6)
C88 C48 C49 C50 154.5(4)
C46 C48 C49 C69 -142.4(4)
C88 C48 C49 C69 7.4(5)
C48 C49 C50 C51 -2.5(6)
C69 C49 C50 C51 140.6(4)
C48 C49 C50 C72 -141.9(4)
C69 C49 C50 C72 1.1(6)
C44 C45 C51 C50 -136.3(5)
C46 C45 C51 C50 7.0(6)
C44 C45 C51 C52 -2.7(7)
C46 C45 C51 C52 140.7(4)
C49 C50 C51 C45 -3.4(6)
C72 C50 C51 C45 140.1(4)
C49 C50 C51 C52 -142.0(4)
C72 C50 C51 C52 1.5(5)
C45 C51 C52 C53 2.5(7)
C50 C51 C52 C53 140.3(4)
C45 C51 C52 C73 -140.3(4)
C50 C51 C52 C73 -2.5(5)
C73 C52 C53 C74 -0.8(6)
C51 C52 C53 C74 -138.9(5)
C73 C52 C53 C54 138.1(5)
C51 C52 C53 C54 -0.1(7)
C45 C44 C54 C53 2.2(7)
C43 C44 C54 C53 -140.2(4)
C45 C44 C54 C55 137.9(5)
C43 C44 C54 C55 -4.5(7)
C52 C53 C54 C44 -2.3(7)
C74 C53 C54 C44 140.0(4)
C52 C53 C54 C55 -143.0(4)
C74 C53 C54 C55 -0.8(5)
C44 C54 C55 C56 1.9(7)
C53 C54 C55 C56 142.9(4)
C44 C54 C55 C76 -140.7(5)
C53 C54 C55 C76 0.3(5)
C76 C55 C56 C59 -1.6(6)
C54 C55 C56 C59 -139.0(4)
C76 C55 C56 C58 139.3(5)
C54 C55 C56 C58 1.9(7)
C17 N3 C57 C40 -165.9(5)
C13 N3 C57 C40 60.5(6)
C17 N3 C57 C58 70.3(6)
C13 N3 C57 C58 -63.3(6)
C17 N3 C57 C60 -44.0(6)
C13 N3 C57 C60 -177.6(5)
C39 C40 C57 N3 100.8(5)
C41 C40 C57 N3 -110.1(5)
O3 C40 C57 N3 -8.6(8)
C39 C40 C57 C58 -130.5(5)
C41 C40 C57 C58 18.6(6)
O3 C40 C57 C58 120.2(8)
C39 C40 C57 C60 -23.9(6)
C41 C40 C57 C60 125.2(5)
O3 C40 C57 C60 -133.3(8)
C44 C43 C58 C56 0.8(6)
C42 C43 C58 C56 -150.3(4)
C44 C43 C58 C57 149.2(4)
C42 C43 C58 C57 -1.9(7)
C55 C56 C58 C43 -3.3(7)
C59 C56 C58 C43 141.2(4)
C55 C56 C58 C57 -156.1(4)
C59 C56 C58 C57 -11.6(5)
N3 C57 C58 C43 104.4(5)
C40 C57 C58 C43 -21.5(6)
C60 C57 C58 C43 -134.0(4)
N3 C57 C58 C56 -104.5(4)
C40 C57 C58 C56 129.6(4)
C60 C57 C58 C56 17.1(4)
C55 C56 C59 C62 -1.0(6)
C58 C56 C59 C62 -146.9(4)
C55 C56 C59 C60 145.9(4)
C58 C56 C59 C60 0.0(5)
C33 C32 C60 C59 0.2(7)
C31 C32 C60 C59 150.0(4)
C33 C32 C60 C57 -150.3(4)
C31 C32 C60 C57 -0.5(7)
C62 C59 C60 C32 3.5(7)
C56 C59 C60 C32 -142.6(4)
C62 C59 C60 C57 157.8(4)
C56 C59 C60 C57 11.7(5)
N3 C57 C60 C32 -100.0(5)
C40 C57 C60 C32 23.8(6)
C58 C57 C60 C32 135.8(5)
N3 C57 C60 C59 106.9(4)
C40 C57 C60 C59 -129.3(4)
C58 C57 C60 C59 -17.3(4)
C34 C33 C61 C86 -1.4(6)
C32 C33 C61 C86 138.7(5)
C34 C33 C61 C62 -137.0(4)
C32 C33 C61 C62 3.2(7)
C60 C59 C62 C63 -140.1(5)
C56 C59 C62 C63 2.8(7)
C60 C59 C62 C61 -3.8(7)
C56 C59 C62 C61 139.0(4)
C33 C61 C62 C59 0.5(7)
C86 C61 C62 C59 -139.6(4)
C33 C61 C62 C63 142.2(4)
C86 C61 C62 C63 2.2(5)
C59 C62 C63 C76 -1.9(7)
C61 C62 C63 C76 -143.0(4)
C59 C62 C63 C64 140.6(5)
C61 C62 C63 C64 -0.5(5)
C76 C63 C64 C87 1.6(7)
C62 C63 C64 C87 -140.6(5)
C76 C63 C64 C86 140.8(5)
C62 C63 C64 C86 -1.4(5)
C35 C34 C65 C85 -139.3(5)
C33 C34 C65 C85 6.8(6)
C35 C34 C65 C66 -7.2(7)
C33 C34 C65 C66 138.8(5)
C68 C47 C66 C81 -0.3(7)
C36 C47 C66 C81 140.3(5)
C68 C47 C66 C65 -139.1(5)
C36 C47 C66 C65 1.5(7)
C34 C65 C66 C47 3.7(7)
C85 C65 C66 C47 140.3(4)
C34 C65 C66 C81 -139.7(4)
C85 C65 C66 C81 -3.2(5)
C83 C67 C68 C47 3.1(7)
C70 C67 C68 C47 140.1(5)
C83 C67 C68 C89 -139.1(5)
C70 C67 C68 C89 -2.1(7)
C66 C47 C68 C67 -1.6(7)
C36 C47 C68 C67 -146.5(4)
C66 C47 C68 C89 145.3(4)
C36 C47 C68 C89 0.3(5)
C50 C49 C69 C70 0.9(6)
C48 C49 C69 C70 148.7(4)
C50 C49 C69 C82 -146.0(4)
C48 C49 C69 C82 1.8(5)
C49 C69 C70 C67 -136.8(4)
C82 C69 C70 C67 5.9(7)
C49 C69 C70 C71 -3.4(6)
C82 C69 C70 C71 139.2(5)
C68 C67 C70 C69 -2.1(6)
C83 C67 C70 C69 140.0(4)
C68 C67 C70 C71 -140.1(4)
C83 C67 C70 C71 2.0(5)
C69 C70 C71 C72 4.1(7)
C67 C70 C71 C72 142.9(4)
C69 C70 C71 C90 -141.7(4)
C67 C70 C71 C90 -2.9(5)
C90 C71 C72 C73 0.1(7)
C70 C71 C72 C73 -141.7(5)
C90 C71 C72 C50 139.7(5)
C70 C71 C72 C50 -2.1(7)
C49 C50 C72 C71 -0.5(7)
C51 C50 C72 C71 -144.2(5)
C49 C50 C72 C73 143.8(4)
C51 C50 C72 C73 0.0(5)
C71 C72 C73 C77 1.7(7)
C50 C72 C73 C77 -142.4(4)
C71 C72 C73 C52 142.5(5)
C50 C72 C73 C52 -1.6(5)
C53 C52 C73 C77 0.8(7)
C51 C52 C73 C77 142.9(4)
C53 C52 C73 C72 -139.6(4)
C51 C52 C73 C72 2.5(5)
C52 C53 C74 C75 -0.1(7)
C54 C53 C74 C75 -142.9(5)
C52 C53 C74 C76 143.8(4)
C54 C53 C74 C76 1.0(5)
C53 C74 C75 C77 0.9(7)
C76 C74 C75 C77 -138.6(5)
C53 C74 C75 C87 137.8(5)
C76 C74 C75 C87 -1.7(7)
C64 C63 C76 C55 -139.3(5)
C62 C63 C76 C55 -0.8(7)
C64 C63 C76 C74 -0.7(7)
C62 C63 C76 C74 137.9(5)
C56 C55 C76 C63 2.6(7)
C54 C55 C76 C63 143.4(4)
C56 C55 C76 C74 -140.6(4)
C54 C55 C76 C74 0.3(5)
C75 C74 C76 C63 0.8(7)
C53 C74 C76 C63 -143.6(4)
C75 C74 C76 C55 143.6(4)
C53 C74 C76 C55 -0.8(5)
C72 C73 C77 C78 -1.8(7)
C52 C73 C77 C78 -137.9(5)
C72 C73 C77 C75 136.2(5)
C52 C73 C77 C75 0.1(7)
C74 C75 C77 C73 -0.9(7)
C87 C75 C77 C73 -142.6(4)
C74 C75 C77 C78 141.9(5)
C87 C75 C77 C78 0.2(5)
C73 C77 C78 C90 0.0(7)
C75 C77 C78 C90 -142.6(5)
C73 C77 C78 C80 142.1(5)
C75 C77 C78 C80 -0.5(5)
C85 C79 C80 C78 133.3(5)
C81 C79 C80 C78 -1.1(7)
C85 C79 C80 C87 -4.3(7)
C81 C79 C80 C87 -138.7(4)
C90 C78 C80 C79 2.2(7)
C77 C78 C80 C79 -140.7(5)
C90 C78 C80 C87 143.6(4)
C77 C78 C80 C87 0.6(5)
C47 C66 C81 C83 0.6(7)
C65 C66 C81 C83 143.5(4)
C47 C66 C81 C79 -142.3(5)
C65 C66 C81 C79 0.6(5)
C80 C79 C81 C83 0.1(7)
C85 C79 C81 C83 -140.4(4)
C80 C79 C81 C66 142.7(4)
C85 C79 C81 C66 2.2(5)
C70 C69 C82 C89 -5.3(7)
C49 C69 C82 C89 140.9(4)
C70 C69 C82 C88 -156.8(4)
C49 C69 C82 C88 -10.6(5)
C66 C81 C83 C67 0.8(7)
C79 C81 C83 C67 139.7(5)
C66 C81 C83 C90 -139.1(5)
C79 C81 C83 C90 -0.3(6)
C68 C67 C83 C81 -2.7(7)
C70 C67 C83 C81 -143.5(4)
C68 C67 C83 C90 140.4(4)
C70 C67 C83 C90 -0.4(5)
C40 C41 C84 C38 -2.3(6)
C42 C41 C84 C38 -161.7(4)
C40 C41 C84 C88 161.9(4)
C42 C41 C84 C88 2.5(7)
C39 C38 C84 C41 3.5(5)
O1 C38 C84 C41 -90.6(7)
C37 C38 C84 C41 154.0(4)
C39 C38 C84 C88 -160.8(4)
O1 C38 C84 C88 105.1(8)
C37 C38 C84 C88 -10.3(7)
C80 C79 C85 C86 4.9(7)
C81 C79 C85 C86 143.8(4)
C80 C79 C85 C65 -143.1(5)
C81 C79 C85 C65 -4.2(5)
C34 C65 C85 C86 -5.8(7)
C66 C65 C85 C86 -142.6(5)
C34 C65 C85 C79 141.3(4)
C66 C65 C85 C79 4.6(5)
C79 C85 C86 C61 -142.4(5)
C65 C85 C86 C61 1.3(7)
C79 C85 C86 C64 -3.0(7)
C65 C85 C86 C64 140.7(5)
C33 C61 C86 C85 2.4(7)
C62 C61 C86 C85 141.4(4)
C33 C61 C86 C64 -142.1(4)
C62 C61 C86 C64 -3.1(5)
C87 C64 C86 C85 0.9(7)
C63 C64 C86 C85 -140.9(4)
C87 C64 C86 C61 144.6(4)
C63 C64 C86 C61 2.8(5)
C63 C64 C87 C80 135.6(5)
C86 C64 C87 C80 -0.4(7)
C63 C64 C87 C75 -2.4(7)
C86 C64 C87 C75 -138.4(5)
C79 C80 C87 C64 2.1(7)
C78 C80 C87 C64 -142.0(5)
C79 C80 C87 C75 143.6(4)
C78 C80 C87 C75 -0.5(5)
C74 C75 C87 C64 2.5(7)
C77 C75 C87 C64 144.0(5)
C74 C75 C87 C80 -141.2(5)
C77 C75 C87 C80 0.2(5)
C41 C84 C88 N1 97.0(5)
C38 C84 C88 N1 -101.3(5)
C41 C84 C88 C82 -132.5(5)
C38 C84 C88 C82 29.2(6)
C41 C84 C88 C48 -25.5(6)
C38 C84 C88 C48 136.2(5)
C1 N1 C88 C84 65.2(6)
C5 N1 C88 C84 -167.9(4)
C1 N1 C88 C82 -59.7(6)
C5 N1 C88 C82 67.2(5)
C1 N1 C88 C48 -174.3(4)
C5 N1 C88 C48 -47.4(5)
C89 C82 C88 C84 -23.7(6)
C69 C82 C88 C84 125.9(4)
C89 C82 C88 N1 103.8(5)
C69 C82 C88 N1 -106.6(4)
C89 C82 C88 C48 -135.8(4)
C69 C82 C88 C48 13.8(5)
C46 C48 C88 C84 24.2(6)
C49 C48 C88 C84 -124.5(4)
C46 C48 C88 N1 -99.1(5)
C49 C48 C88 N1 112.2(4)
C46 C48 C88 C82 135.9(4)
C49 C48 C88 C82 -12.8(5)
C69 C82 C89 C68 1.1(6)
C88 C82 C89 C68 148.5(4)
C69 C82 C89 C37 -148.3(4)
C88 C82 C89 C37 -0.9(7)
C67 C68 C89 C82 2.6(7)
C47 C68 C89 C82 -143.2(5)
C67 C68 C89 C37 156.4(4)
C47 C68 C89 C37 10.6(5)
C38 C37 C89 C82 20.9(6)
N5 C37 C89 C82 -99.3(5)
C36 C37 C89 C82 135.6(4)
C38 C37 C89 C68 -131.0(4)
N5 C37 C89 C68 108.8(4)
C36 C37 C89 C68 -16.3(5)
C77 C78 C90 C71 1.8(7)
C80 C78 C90 C71 -137.6(5)
C77 C78 C90 C83 137.0(5)
C80 C78 C90 C83 -2.4(7)
C72 C71 C90 C78 -1.9(7)
C70 C71 C90 C78 143.9(5)
C72 C71 C90 C83 -143.2(5)
C70 C71 C90 C83 2.6(5)
C81 C83 C90 C78 1.5(7)
C67 C83 C90 C78 -141.6(5)
C81 C83 C90 C71 141.7(4)
C67 C83 C90 C71 -1.4(5)

loop_
_platon_squeeze_void_nr
_platon_squeeze_void_average_x
_platon_squeeze_void_average_y
_platon_squeeze_void_average_z
_platon_squeeze_void_volume
_platon_squeeze_void_count_electrons
_platon_squeeze_void_content
1 -0.009 0.009 0.000 886 433 ' '
2 0.000 0.500 0.500 89 47 ' '
3 0.289 0.278 0.830 24 0 ' '
4 0.711 0.722 0.170 24 0 ' '
